data_4519063
loop_
_publ_author_name
'Herraiz, Ana G.'
'Cramer, Nicolai'

_publ_section_title
;
 Cobalt(III)-Catalyzed Diastereo- and Enantioselective Three-Component
 C--H Functionalization
;
_journal_issue 19
_journal_name_full 'ACS Catalysis'
_journal_page_first 11938
_journal_page_last 11944
_journal_paper_doi 10.1021/acscatal.1c03153
_journal_volume 11
_journal_year 2021
_chemical_absolute_configuration rmad
_chemical_formula_moiety 'C28 H26 N2 O2'
_chemical_formula_sum 'C28 H26 N2 O2'
_chemical_formula_weight 422.51
_space_group_crystal_system monoclinic
_space_group_IT_number 4
_space_group_name_Hall 'P 2yb'
_space_group_name_H-M_alt 'P 1 21 1'
_atom_sites_solution_hydrogens mixed
_atom_sites_solution_primary dual
_atom_sites_solution_secondary difmap
_audit_creation_date 2021-04-14
_audit_creation_method
;
Olex2 1.3
(compiled 2020.11.12 svn.r5f609507 for OlexSys, GUI svn.r6272)
;
_cell_angle_alpha 90
_cell_angle_beta 97.8768(8)
_cell_angle_gamma 90
_cell_formula_units_Z 2
_cell_length_a 8.18927(8)
_cell_length_b 12.80314(10)
_cell_length_c 10.83576(9)
_cell_measurement_reflns_used 14926
_cell_measurement_temperature 140.00(10)
_cell_measurement_theta_max 75.8900
_cell_measurement_theta_min 4.0820
_cell_volume 1125.393(17)
_computing_cell_refinement 'CrysAlisPro 1.171.41.105a (Rigaku OD, 2021)'
_computing_data_collection 'CrysAlisPro 1.171.41.105a (Rigaku OD, 2021)'
_computing_data_reduction 'CrysAlisPro 1.171.41.105a (Rigaku OD, 2021)'
_computing_molecular_graphics 'Olex2 1.3 (Dolomanov et al., 2009)'
_computing_publication_material 'Olex2 1.3 (Dolomanov et al., 2009)'
_computing_structure_refinement 'ShelXL 2018/3 (Sheldrick, 2015)'
_computing_structure_solution 'ShelXT 2018/2 (Sheldrick, 2015)'
_diffrn_ambient_environment N~2~
_diffrn_ambient_temperature 140.00(10)
_diffrn_detector 'CCD plate'
_diffrn_detector_area_resol_mean 5.2817
_diffrn_detector_type AtlasS2
_diffrn_measured_fraction_theta_full 1.000
_diffrn_measured_fraction_theta_max 0.993
_diffrn_measurement_details
;
List of Runs (angles in degrees, time in seconds):

  # Type    Start    End  Width  t~exp~   \w     \q     \k     \f   Frames
--------------------------------------------------------------------------
  1  \w    -83.00   3.00   1.00    1.00    --  -40.91 112.00 -57.00   86
  2  \w     18.00  84.00   1.00    1.00    --   40.91-112.00-150.00   66
  3  \w     72.00  98.00   1.00    4.00    --  112.00-112.00-150.00   26
  4  \w    132.00 158.00   1.00    4.00    --  112.00 112.00 -57.00   26
  5  \w   -114.00 -16.00   1.00    1.00    --  -40.91 -38.00   0.00   98
  6  \w    -54.00 -24.00   1.00    1.00    --  -40.91 -38.00-150.00   30
  7  \w    -48.00 -17.00   1.00    1.00    --  -40.91 -57.00-180.00   31
  8  \w   -112.00 -50.00   1.00    1.00    --  -40.91 -57.00-180.00   62
  9  \w      6.00  31.00   1.00    1.00    --   40.91  85.00 -74.74   25
 10  \w    -20.00  72.00   1.00    1.00    --   40.91 -77.00  60.00   92
 11  \w     10.00  35.00   1.00    1.00    --   42.00  74.00 136.83   25
 12  \w     12.00  38.00   1.00    1.00    --   46.00  82.00 -75.20   26
 13  \w     16.00  41.00   1.00    1.00    --   50.00  81.00 105.70   25
 14  \w     16.00  42.00   1.00    1.00    --   50.00  82.00-120.04   26
 15  \w     16.00  41.00   1.00    1.00    --   50.00  82.00 -15.02   25
 16  \w     16.00  41.00   1.00    1.00    --   50.00  82.00 160.87   25
 17  \w     82.00 109.00   1.00    1.00    --   58.00  64.00-126.38   27
 18  \w     35.00  65.00   1.00    1.00    --   58.00  64.00-126.38   30
 19  \w     95.00 134.00   1.00    1.00    --   62.00  69.00  54.74   39
 20  \w     31.00  58.00   1.00    1.00    --   62.00  69.00  54.74   27
 21  \w     35.00  62.00   1.00    1.00    --   66.00  71.00  82.12   27
 22  \w    101.00 127.00   1.00    1.00    --   66.00  71.00  82.12   26
 23  \w     37.00  62.00   1.00    1.00    --   66.00  70.00-174.39   25
 24  \w     40.00  66.00   1.00    1.00    --   70.00  66.00  59.28   26
 25  \w     39.00  89.00   1.00    1.00    --   70.00  71.00 145.90   50
 26  \w     39.00  70.00   1.00    1.00    --   70.00  70.00 104.12   31
 27  \w     40.00  91.00   1.00    1.00    --   70.00  70.00 -46.41   51
 28  \w     43.00  68.00   1.00    1.00    --   74.00  70.00-104.86   25
 29  \w    115.00 146.00   1.00    1.00    --   74.00  69.00 -75.46   31
 30  \w    112.00 148.00   1.00    1.00    --   74.00  71.00  -6.90   36
 31  \w     43.00  69.00   1.00    1.00    --   74.00  69.00 -75.46   26
 32  \w     43.00  95.00   1.00    1.00    --   74.00  71.00  -6.90   52
 33  \w     52.00  86.00   1.00    4.00    --   82.00  68.00 169.46   34
 34  \w     65.00 102.00   1.00    4.00    --   90.00  52.00-144.19   37
 35  \w     65.00 155.00   1.00    4.00    --   94.00  68.00 -74.97   90
 36  \w     72.00  99.00   1.00    4.00    --  102.00  68.00  16.95   27
 37  \w     48.00 107.00   1.00    4.00    --  112.00 -94.00 -60.00   59
 38  \w     37.00  90.00   1.00    4.00    --  112.00-111.00-120.00   53
 39  \w     36.00 107.00   1.00    4.00    --  112.00-111.00 150.00   71
 40  \w     84.00 175.00   1.00    4.00    --  112.00  61.00  30.00   91
 41  \w     40.00  88.00   1.00    4.00    --  112.00 -61.00-150.00   48
 42  \w     56.00 109.00   1.00    4.00    --  112.00-111.00 -90.00   53
 43  \w     83.00 111.00   1.00    4.00    --  112.00  61.00 150.00   28
 44  \w     86.00 118.00   1.00    4.00    --  112.00  45.00   0.00   32
 45  \w    120.00 176.00   1.00    4.00    --  112.00  61.00 120.00   56
 46  \w    131.00 169.00   1.00    4.00    --  112.00  61.00-150.00   38
 47  \w     83.00 112.00   1.00    4.00    --  112.00  61.00 120.00   29
 48  \w     83.00 109.00   1.00    4.00    --  112.00  61.00-150.00   26
 49  \w     85.00 161.00   1.00    4.00    --  112.00  61.00 -90.00   76
 50  \w    128.00 160.00   1.00    4.00    --  112.00  61.00-120.00   32
 51  \w     84.00 122.00   1.00    4.00    --  112.00  61.00-120.00   38
 52  \w    124.00 176.00   1.00    4.00    --  112.00  61.00 -30.00   52
 53  \w     82.00 176.00   1.00    4.00    --  112.00  67.00 -64.08   94
 54  \w     95.00 134.00   1.00    4.00    --  112.00 -45.00 -30.00   39
 55  \w     83.00 175.00   1.00    4.00    --  112.00  61.00-180.00   92
 56  \w     88.00 118.00   1.00    4.00    --  112.00  45.00-120.00   30
 57  \w     83.00 112.00   1.00    4.00    --  112.00  61.00 -30.00   29
 58  \w     53.00 108.00   1.00    4.00    --  112.00-111.00  30.00   55
 59  \w     43.00  69.00   1.00    4.00    --  112.00 -45.00 -30.00   26
 60  \w     36.00  90.00   1.00    4.00    --  112.00-111.00-180.00   54
 61  \w    111.00 141.00   1.00    4.00    --  112.00 -61.00-150.00   30
 62  \w     84.00 167.00   1.00    4.00    --  112.00  61.00   0.00   83
 63  \w     83.00 177.00   1.00    4.00    --  112.00  61.00  90.00   94
 64  \w     36.00 106.00   1.00    4.00    --  112.00 -94.00  60.00   70
 65  \w     83.00 178.00   1.00    4.00    --  112.00  61.00  60.00   95
 66  \w    116.00 170.00   1.00    4.00    --  112.00  61.00 150.00   54
;
_diffrn_measurement_device 'four-circle diffractometer'
_diffrn_measurement_device_type 'SuperNova, Dual, Cu at home/near, AtlasS2'
_diffrn_measurement_method '\w scans'
_diffrn_orient_matrix_type 'CrysAlisPro convention (1999,Acta A55,543-557)'
_diffrn_orient_matrix_UB_11 -0.0337195000
_diffrn_orient_matrix_UB_12 -0.0297972000
_diffrn_orient_matrix_UB_13 -0.1389071000
_diffrn_orient_matrix_UB_21 0.0457322000
_diffrn_orient_matrix_UB_22 -0.1142208000
_diffrn_orient_matrix_UB_23 0.0334227000
_diffrn_orient_matrix_UB_31 -0.1812093000
_diffrn_orient_matrix_UB_32 -0.0233073000
_diffrn_orient_matrix_UB_33 0.0137202000
_diffrn_radiation_monochromator mirror
_diffrn_radiation_probe x-ray
_diffrn_radiation_type 'Cu K\a'
_diffrn_radiation_wavelength 1.54184
_diffrn_reflns_av_R_equivalents 0.0319
_diffrn_reflns_av_unetI/netI 0.0219
_diffrn_reflns_Laue_measured_fraction_full 1.000
_diffrn_reflns_Laue_measured_fraction_max 0.993
_diffrn_reflns_limit_h_max 9
_diffrn_reflns_limit_h_min -10
_diffrn_reflns_limit_k_max 16
_diffrn_reflns_limit_k_min -15
_diffrn_reflns_limit_l_max 13
_diffrn_reflns_limit_l_min -13
_diffrn_reflns_number 20912
_diffrn_reflns_point_group_measured_fraction_full 1.000
_diffrn_reflns_point_group_measured_fraction_max 0.987
_diffrn_reflns_theta_full 67.684
_diffrn_reflns_theta_max 76.038
_diffrn_reflns_theta_min 4.119
_diffrn_source 'micro-focus sealed X-ray tube'
_diffrn_source_type 'SuperNova (Cu) X-ray Source'
_exptl_absorpt_coefficient_mu 0.620
_exptl_absorpt_correction_T_max 1.000
_exptl_absorpt_correction_T_min 0.761
_exptl_absorpt_correction_type gaussian
_exptl_absorpt_process_details
;
CrysAlisPro 1.171.41.105a (Rigaku Oxford Diffraction, 2021)
Numerical absorption correction based on Gaussian integration over
a multifaceted crystal model.
Empirical absorption correction using spherical harmonics
as implemented in SCALE3 ABSPACK scaling algorithm
;
_exptl_crystal_colour colourless
_exptl_crystal_colour_primary colourless
_exptl_crystal_density_diffrn 1.247
_exptl_crystal_description plate
_exptl_crystal_F_000 448
_exptl_crystal_size_max 0.36
_exptl_crystal_size_mid 0.17
_exptl_crystal_size_min 0.04
_refine_diff_density_max 0.203
_refine_diff_density_min -0.157
_refine_diff_density_rms 0.030
_refine_ls_abs_structure_details
;
 Flack x determined using 2130 quotients [(I+)-(I-)]/[(I+)+(I-)]
 (Parsons, Flack and Wagner, Acta Cryst. B69 (2013) 249-259).
;
_refine_ls_abs_structure_Flack -0.02(7)
_refine_ls_extinction_coef 0.0012(4)
_refine_ls_extinction_expression Fc^*^=kFc[1+0.001xFc^2^\l^3^/sin(2\q)]^-1/4^
_refine_ls_extinction_method 'SHELXL-2018/3 (Sheldrick 2018)'
_refine_ls_goodness_of_fit_ref 1.057
_refine_ls_hydrogen_treatment mixed
_refine_ls_matrix_type full
_refine_ls_number_parameters 295
_refine_ls_number_reflns 4633
_refine_ls_number_restraints 1
_refine_ls_restrained_S_all 1.057
_refine_ls_R_factor_all 0.0273
_refine_ls_R_factor_gt 0.0268
_refine_ls_shift/su_max 0.000
_refine_ls_shift/su_mean 0.000
_refine_ls_structure_factor_coef Fsqd
_refine_ls_weighting_details 'w=1/[\s^2^(Fo^2^)+(0.0343P)^2^+0.1923P] where P=(Fo^2^+2Fc^2^)/3'
_refine_ls_weighting_scheme calc
_refine_ls_wR_factor_gt 0.0682
_refine_ls_wR_factor_ref 0.0687
_reflns_Friedel_coverage 0.898
_reflns_Friedel_fraction_full 1.000
_reflns_Friedel_fraction_max 0.979
_reflns_number_gt 4564
_reflns_number_total 4633
_reflns_threshold_expression 'I > 2\s(I)'
_cod_data_source_file cs1c03153_si_002.cif
_cod_data_source_block agh-r416
_cod_depositor_comments
;
The following automatic conversions were performed:

data item '_exptl_absorpt_correction_type' value 'Gaussian' was
changed to 'gaussian' in accordance with the
/home/data/users/saulius/crontab/automatic-downloads/current/ACS/lib/dictionaries/cif_core.dic
dictionary named 'cif_core.dic' version 2.4.2 last updated on
2011-04-26.

Automatic conversion script
Id: cif_fix_values 7556 2019-12-06 15:28:31Z antanas 
;
_cod_original_cell_volume 1125.392(17)
_cod_database_code 4519063
_shelx_shelxl_version_number 2018/3
_audit_contact_author 'Farzaneh Fadaei Tirani'
_chemical_oxdiff_formula 'C28 H26 N2 O2'
_shelx_space_group_comment
;
The symmetry employed for this shelxl refinement is uniquely defined
by the following loop, which should always be used as a source of
symmetry information in preference to the above space-group names.
They are only intended as comments.
;
_shelx_estimated_absorpt_t_max 0.976
_shelx_estimated_absorpt_t_min 0.808
_reflns_odcompleteness_completeness 100.00
_reflns_odcompleteness_iscentric 1
_reflns_odcompleteness_theta 74.33
_olex2_refinement_description
;
1. Fixed Uiso
 At 1.2 times of:
  All C(H) groups, All C(H,H) groups
 At 1.5 times of:
  All C(H,H,H) groups
2.a Ternary CH refined with riding coordinates:
 C1(H1A), C2(H2)
2.b Secondary CH2 refined with riding coordinates:
 C6(H6A,H6B)
2.c Aromatic/amide H refined with riding coordinates:
 C3(H3), C4(H4), C8(H8), C9(H9), C10(H10), C11(H11), C13(H13), C14(H14),
 C15(H15), C18(H18), C19(H19), C21(H21), C22(H22), C24(H24), C25(H25), C26(H26),
  C27(H27), C28(H28)
2.d Idealised Me refined as rotating group:
 C5(H5A,H5B,H5C)
;
_olex2_date_sample_data_collection 2021-04-14
_olex2_submission_special_instructions 'No special instructions were received'
_oxdiff_exptl_absorpt_empirical_details
;
Empirical correction (ABSPACK) includes:
- Absorption correction using spherical harmonics
- Frame scaling
- Detector area scaling
- B-factor correction
;
_oxdiff_exptl_absorpt_empirical_full_max 2.133
_oxdiff_exptl_absorpt_empirical_full_min 0.544

loop_
_space_group_symop_operation_xyz
'x, y, z'
'-x, y+1/2, -z'

loop_
_atom_site_label
_atom_site_type_symbol
_atom_site_fract_x
_atom_site_fract_y
_atom_site_fract_z
_atom_site_U_iso_or_equiv
_atom_site_adp_type
_atom_site_occupancy
_atom_site_site_symmetry_order
_atom_site_calc_flag
_atom_site_refinement_flags_posn
_atom_site_refinement_flags_adp
_atom_site_refinement_flags_occupancy
_atom_site_disorder_assembly
_atom_site_disorder_group
O1 O 0.57467(16) 0.20117(10) 0.33273(13) 0.0267(3) Uani 1 1 d . . . . .
H1 H 0.519(3) 0.145(2) 0.325(2) 0.037(7) Uiso 1 1 d . . . . .
O2 O 0.75533(15) 0.42141(11) 0.24960(11) 0.0267(3) Uani 1 1 d . . . . .
N1 N 0.69986(17) 0.44256(11) 0.71436(12) 0.0167(3) Uani 1 1 d . . . . .
N2 N 0.55101(18) 0.49077(11) 0.69672(14) 0.0211(3) Uani 1 1 d . . . . .
C1 C 0.60939(19) 0.37247(12) 0.41861(14) 0.0154(3) Uani 1 1 d . . . . .
H1A H 0.558793 0.423813 0.471686 0.018 Uiso 1 1 calc R U . . .
C2 C 0.4903(2) 0.27842(13) 0.39453(15) 0.0178(3) Uani 1 1 d . . . . .
H2 H 0.391329 0.301539 0.336491 0.021 Uiso 1 1 calc R U . . .
C3 C 0.4334(2) 0.23973(14) 0.51219(16) 0.0213(3) Uani 1 1 d . . . . .
H3 H 0.513928 0.215589 0.577462 0.026 Uiso 1 1 calc R U . . .
C4 C 0.2774(2) 0.23758(14) 0.52941(17) 0.0235(4) Uani 1 1 d . . . . .
H4 H 0.198171 0.259040 0.461807 0.028 Uiso 1 1 calc R U . . .
C5 C 0.2143(3) 0.20419(18) 0.64655(19) 0.0334(4) Uani 1 1 d . . . . .
H5A H 0.138523 0.145185 0.628482 0.050 Uiso 1 1 calc R U . . .
H5B H 0.155888 0.262526 0.679482 0.050 Uiso 1 1 calc R U . . .
H5C H 0.307048 0.182993 0.708384 0.050 Uiso 1 1 calc R U . . .
C6 C 0.7781(2) 0.34016(13) 0.48885(15) 0.0175(3) Uani 1 1 d . . . . .
H6A H 0.760742 0.288620 0.553908 0.021 Uiso 1 1 calc R U . . .
H6B H 0.842879 0.305611 0.429754 0.021 Uiso 1 1 calc R U . . .
C7 C 0.87634(19) 0.43124(12) 0.54939(14) 0.0153(3) Uani 1 1 d . . . . .
C8 C 1.0148(2) 0.46901(13) 0.50086(15) 0.0186(3) Uani 1 1 d . . . . .
H8 H 1.045410 0.438191 0.427660 0.022 Uiso 1 1 calc R U . . .
C9 C 1.1084(2) 0.55092(14) 0.55785(16) 0.0202(3) Uani 1 1 d . . . . .
H9 H 1.202102 0.575147 0.523448 0.024 Uiso 1 1 calc R U . . .
C10 C 1.0657(2) 0.59723(14) 0.66435(16) 0.0207(3) Uani 1 1 d . . . . .
H10 H 1.129847 0.653050 0.703078 0.025 Uiso 1 1 calc R U . . .
C11 C 0.9286(2) 0.56167(14) 0.71422(15) 0.0193(3) Uani 1 1 d . . . . .
H11 H 0.898167 0.593075 0.787159 0.023 Uiso 1 1 calc R U . . .
C12 C 0.83632(19) 0.47982(13) 0.65670(14) 0.0151(3) Uani 1 1 d . . . . .
C13 C 0.4590(2) 0.43595(15) 0.76619(16) 0.0238(4) Uani 1 1 d . . . . .
H13 H 0.346678 0.450800 0.772146 0.029 Uiso 1 1 calc R U . . .
C14 C 0.5470(2) 0.35465(16) 0.82871(17) 0.0281(4) Uani 1 1 d . . . . .
H14 H 0.509028 0.305497 0.883981 0.034 Uiso 1 1 calc R U . . .
C15 C 0.7009(2) 0.36110(15) 0.79291(18) 0.0279(4) Uani 1 1 d . . . . .
H15 H 0.791570 0.316292 0.818816 0.033 Uiso 1 1 calc R U . . .
C16 C 0.6280(2) 0.42599(13) 0.29535(14) 0.0172(3) Uani 1 1 d . . . . .
C17 C 0.4823(2) 0.48438(13) 0.22961(15) 0.0161(3) Uani 1 1 d . . . . .
C18 C 0.3458(2) 0.51128(13) 0.28767(15) 0.0184(3) Uani 1 1 d . . . . .
H18 H 0.342917 0.492042 0.372021 0.022 Uiso 1 1 calc R U . . .
C19 C 0.2149(2) 0.56568(14) 0.22327(15) 0.0196(3) Uani 1 1 d . . . . .
H19 H 0.123226 0.583284 0.264194 0.023 Uiso 1 1 calc R U . . .
C20 C 0.2153(2) 0.59521(13) 0.09898(15) 0.0170(3) Uani 1 1 d . . . . .
C21 C 0.3522(2) 0.56828(13) 0.04143(14) 0.0189(3) Uani 1 1 d . . . . .
H21 H 0.355373 0.587776 -0.042798 0.023 Uiso 1 1 calc R U . . .
C22 C 0.4830(2) 0.51363(14) 0.10544(15) 0.0187(3) Uani 1 1 d . . . . .
H22 H 0.574553 0.495771 0.064433 0.022 Uiso 1 1 calc R U . . .
C23 C 0.0750(2) 0.65627(12) 0.03314(14) 0.0172(3) Uani 1 1 d . . . . .
C24 C -0.0858(2) 0.63647(14) 0.05544(16) 0.0213(4) Uani 1 1 d . . . . .
H24 H -0.106883 0.580985 0.109307 0.026 Uiso 1 1 calc R U . . .
C25 C -0.2155(2) 0.69750(16) -0.00075(16) 0.0253(4) Uani 1 1 d . . . . .
H25 H -0.324868 0.683143 0.014380 0.030 Uiso 1 1 calc R U . . .
C26 C -0.1862(2) 0.77924(15) -0.07880(17) 0.0262(4) Uani 1 1 d . . . . .
H26 H -0.274801 0.821906 -0.115311 0.031 Uiso 1 1 calc R U . . .
C27 C -0.0271(2) 0.79852(14) -0.10339(16) 0.0237(4) Uani 1 1 d . . . . .
H27 H -0.006834 0.853832 -0.157735 0.028 Uiso 1 1 calc R U . . .
C28 C 0.1027(2) 0.73699(13) -0.04859(15) 0.0200(3) Uani 1 1 d . . . . .
H28 H 0.211152 0.749815 -0.066748 0.024 Uiso 1 1 calc R U . . .

loop_
_atom_site_aniso_label
_atom_site_aniso_U_11
_atom_site_aniso_U_22
_atom_site_aniso_U_33
_atom_site_aniso_U_23
_atom_site_aniso_U_13
_atom_site_aniso_U_12
O1 0.0214(6) 0.0175(6) 0.0424(7) -0.0125(6) 0.0094(5) -0.0043(5)
O2 0.0186(6) 0.0377(8) 0.0249(6) 0.0021(5) 0.0071(5) 0.0062(6)
N1 0.0166(6) 0.0157(6) 0.0180(6) 0.0020(5) 0.0033(5) 0.0007(5)
N2 0.0175(7) 0.0193(7) 0.0272(7) 0.0022(6) 0.0056(5) 0.0030(6)
C1 0.0142(7) 0.0146(7) 0.0170(7) -0.0032(6) 0.0011(6) 0.0024(6)
C2 0.0150(7) 0.0173(7) 0.0205(8) -0.0036(6) 0.0005(6) 0.0014(6)
C3 0.0214(8) 0.0189(8) 0.0225(8) 0.0021(6) -0.0013(7) -0.0024(6)
C4 0.0219(9) 0.0212(8) 0.0274(9) -0.0019(7) 0.0029(7) -0.0017(7)
C5 0.0345(11) 0.0342(10) 0.0334(10) -0.0005(9) 0.0116(8) -0.0112(9)
C6 0.0157(8) 0.0136(7) 0.0225(8) -0.0020(6) 0.0000(6) 0.0017(6)
C7 0.0137(7) 0.0142(7) 0.0169(7) 0.0006(6) -0.0022(5) 0.0026(6)
C8 0.0173(8) 0.0210(8) 0.0179(7) -0.0028(6) 0.0039(6) 0.0019(6)
C9 0.0157(8) 0.0233(8) 0.0221(8) 0.0000(6) 0.0040(6) -0.0021(6)
C10 0.0198(8) 0.0201(8) 0.0214(8) -0.0022(6) 0.0004(6) -0.0042(7)
C11 0.0227(8) 0.0192(8) 0.0159(7) -0.0017(6) 0.0028(6) -0.0009(6)
C12 0.0133(7) 0.0153(7) 0.0165(7) 0.0031(6) 0.0011(5) 0.0003(6)
C13 0.0228(9) 0.0256(9) 0.0249(8) -0.0024(7) 0.0103(7) -0.0023(7)
C14 0.0331(10) 0.0275(10) 0.0257(9) 0.0079(7) 0.0107(8) -0.0036(8)
C15 0.0283(10) 0.0264(10) 0.0295(9) 0.0125(8) 0.0058(7) 0.0032(8)
C16 0.0174(8) 0.0160(7) 0.0181(7) -0.0046(6) 0.0025(6) 0.0008(6)
C17 0.0162(7) 0.0152(7) 0.0168(7) -0.0021(6) 0.0020(6) -0.0007(6)
C18 0.0206(8) 0.0209(8) 0.0145(7) 0.0003(6) 0.0051(6) 0.0030(7)
C19 0.0197(8) 0.0209(8) 0.0190(8) -0.0002(6) 0.0061(6) 0.0045(6)
C20 0.0178(8) 0.0150(7) 0.0178(7) -0.0025(6) 0.0008(6) -0.0019(6)
C21 0.0210(8) 0.0222(8) 0.0139(7) -0.0006(6) 0.0037(6) -0.0020(6)
C22 0.0167(7) 0.0218(8) 0.0186(7) -0.0033(6) 0.0060(6) -0.0012(6)
C23 0.0214(8) 0.0156(8) 0.0141(7) -0.0027(6) 0.0008(6) 0.0007(6)
C24 0.0234(9) 0.0228(8) 0.0186(8) 0.0030(6) 0.0059(6) 0.0031(7)
C25 0.0201(9) 0.0313(10) 0.0256(8) 0.0029(8) 0.0066(7) 0.0053(8)
C26 0.0294(10) 0.0258(9) 0.0229(8) 0.0025(7) 0.0017(7) 0.0129(8)
C27 0.0329(10) 0.0184(8) 0.0194(8) 0.0032(6) 0.0019(7) 0.0002(7)
C28 0.0218(9) 0.0201(8) 0.0177(7) -0.0015(6) 0.0011(6) -0.0026(7)

loop_
_atom_type_symbol
_atom_type_description
_atom_type_scat_dispersion_real
_atom_type_scat_dispersion_imag
_atom_type_scat_source
C C 0.0181 0.0091 'International Tables Vol C Tables 4.2.6.8 and 6.1.1.4'
H H 0.0000 0.0000 'International Tables Vol C Tables 4.2.6.8 and 6.1.1.4'
N N 0.0311 0.0180 'International Tables Vol C Tables 4.2.6.8 and 6.1.1.4'
O O 0.0492 0.0322 'International Tables Vol C Tables 4.2.6.8 and 6.1.1.4'

loop_
_exptl_crystal_face_index_h
_exptl_crystal_face_index_k
_exptl_crystal_face_index_l
_exptl_crystal_face_perp_dist
0 1 0 0.1886
0 -1 0 0.1713
0 0 1 0.0172
0 0 -1 0.0229
-1 0 0 0.0733
1 0 0 0.0872
1 -1 0 0.0887
2 2 -1 0.0946
-2 1 0 0.0971
-2 -1 1 0.1003
1 -2 1 0.0956

loop_
_geom_angle_atom_site_label_1
_geom_angle_atom_site_label_2
_geom_angle_atom_site_label_3
_geom_angle
_geom_angle_site_symmetry_1
_geom_angle_site_symmetry_3
_geom_angle_publ_flag
C2 O1 H1 110.2(18) . . ?
N2 N1 C12 121.73(13) . . ?
C15 N1 N2 111.68(14) . . ?
C15 N1 C12 126.56(15) . . ?
C13 N2 N1 104.30(14) . . ?
C2 C1 H1A 107.9 . . ?
C6 C1 H1A 107.9 . . ?
C6 C1 C2 112.09(13) . . ?
C16 C1 H1A 107.9 . . ?
C16 C1 C2 109.71(12) . . ?
C16 C1 C6 111.27(13) . . ?
O1 C2 C1 106.49(13) . . ?
O1 C2 H2 108.3 . . ?
O1 C2 C3 113.40(14) . . ?
C1 C2 H2 108.3 . . ?
C3 C2 C1 112.04(13) . . ?
C3 C2 H2 108.3 . . ?
C2 C3 H3 118.4 . . ?
C4 C3 C2 123.20(16) . . ?
C4 C3 H3 118.4 . . ?
C3 C4 H4 117.3 . . ?
C3 C4 C5 125.49(18) . . ?
C5 C4 H4 117.3 . . ?
C4 C5 H5A 109.5 . . ?
C4 C5 H5B 109.5 . . ?
C4 C5 H5C 109.5 . . ?
H5A C5 H5B 109.5 . . ?
H5A C5 H5C 109.5 . . ?
H5B C5 H5C 109.5 . . ?
C1 C6 H6A 108.9 . . ?
C1 C6 H6B 108.9 . . ?
H6A C6 H6B 107.7 . . ?
C7 C6 C1 113.25(13) . . ?
C7 C6 H6A 108.9 . . ?
C7 C6 H6B 108.9 . . ?
C8 C7 C6 120.86(14) . . ?
C12 C7 C6 122.16(14) . . ?
C12 C7 C8 116.97(14) . . ?
C7 C8 H8 119.4 . . ?
C9 C8 C7 121.25(15) . . ?
C9 C8 H8 119.4 . . ?
C8 C9 H9 119.8 . . ?
C10 C9 C8 120.36(15) . . ?
C10 C9 H9 119.8 . . ?
C9 C10 H10 120.2 . . ?
C9 C10 C11 119.63(16) . . ?
C11 C10 H10 120.2 . . ?
C10 C11 H11 120.3 . . ?
C10 C11 C12 119.50(15) . . ?
C12 C11 H11 120.3 . . ?
C7 C12 N1 120.00(14) . . ?
C11 C12 N1 117.65(14) . . ?
C11 C12 C7 122.29(15) . . ?
N2 C13 H13 124.0 . . ?
N2 C13 C14 111.95(16) . . ?
C14 C13 H13 124.0 . . ?
C13 C14 H14 127.7 . . ?
C15 C14 C13 104.63(16) . . ?
C15 C14 H14 127.7 . . ?
N1 C15 C14 107.43(16) . . ?
N1 C15 H15 126.3 . . ?
C14 C15 H15 126.3 . . ?
O2 C16 C1 121.91(14) . . ?
O2 C16 C17 120.02(14) . . ?
C17 C16 C1 118.06(13) . . ?
C18 C17 C16 122.74(14) . . ?
C22 C17 C16 118.83(14) . . ?
C22 C17 C18 118.43(15) . . ?
C17 C18 H18 119.7 . . ?
C19 C18 C17 120.57(15) . . ?
C19 C18 H18 119.7 . . ?
C18 C19 H19 119.4 . . ?
C18 C19 C20 121.17(15) . . ?
C20 C19 H19 119.4 . . ?
C19 C20 C23 120.02(15) . . ?
C21 C20 C19 118.03(15) . . ?
C21 C20 C23 121.93(15) . . ?
C20 C21 H21 119.5 . . ?
C22 C21 C20 120.94(15) . . ?
C22 C21 H21 119.5 . . ?
C17 C22 H22 119.6 . . ?
C21 C22 C17 120.85(15) . . ?
C21 C22 H22 119.6 . . ?
C24 C23 C20 120.44(15) . . ?
C24 C23 C28 118.85(15) . . ?
C28 C23 C20 120.67(16) . . ?
C23 C24 H24 119.8 . . ?
C25 C24 C23 120.33(16) . . ?
C25 C24 H24 119.8 . . ?
C24 C25 H25 119.8 . . ?
C26 C25 C24 120.36(17) . . ?
C26 C25 H25 119.8 . . ?
C25 C26 H26 120.1 . . ?
C25 C26 C27 119.79(17) . . ?
C27 C26 H26 120.1 . . ?
C26 C27 H27 120.0 . . ?
C26 C27 C28 120.05(16) . . ?
C28 C27 H27 120.0 . . ?
C23 C28 H28 119.7 . . ?
C27 C28 C23 120.57(16) . . ?
C27 C28 H28 119.7 . . ?

loop_
_geom_bond_atom_site_label_1
_geom_bond_atom_site_label_2
_geom_bond_distance
_geom_bond_site_symmetry_2
_geom_bond_publ_flag
O1 H1 0.85(3) . ?
O1 C2 1.425(2) . ?
O2 C16 1.216(2) . ?
N1 N2 1.356(2) . ?
N1 C12 1.435(2) . ?
N1 C15 1.345(2) . ?
N2 C13 1.335(2) . ?
C1 H1A 1.0000 . ?
C1 C2 1.549(2) . ?
C1 C6 1.540(2) . ?
C1 C16 1.527(2) . ?
C2 H2 1.0000 . ?
C2 C3 1.500(2) . ?
C3 H3 0.9500 . ?
C3 C4 1.317(2) . ?
C4 H4 0.9500 . ?
C4 C5 1.497(3) . ?
C5 H5A 0.9800 . ?
C5 H5B 0.9800 . ?
C5 H5C 0.9800 . ?
C6 H6A 0.9900 . ?
C6 H6B 0.9900 . ?
C6 C7 1.514(2) . ?
C7 C8 1.400(2) . ?
C7 C12 1.397(2) . ?
C8 H8 0.9500 . ?
C8 C9 1.393(2) . ?
C9 H9 0.9500 . ?
C9 C10 1.384(2) . ?
C10 H10 0.9500 . ?
C10 C11 1.387(2) . ?
C11 H11 0.9500 . ?
C11 C12 1.389(2) . ?
C13 H13 0.9500 . ?
C13 C14 1.388(3) . ?
C14 H14 0.9500 . ?
C14 C15 1.371(3) . ?
C15 H15 0.9500 . ?
C16 C17 1.502(2) . ?
C17 C18 1.399(2) . ?
C17 C22 1.397(2) . ?
C18 H18 0.9500 . ?
C18 C19 1.384(2) . ?
C19 H19 0.9500 . ?
C19 C20 1.399(2) . ?
C20 C21 1.399(2) . ?
C20 C23 1.488(2) . ?
C21 H21 0.9500 . ?
C21 C22 1.384(3) . ?
C22 H22 0.9500 . ?
C23 C24 1.395(2) . ?
C23 C28 1.400(2) . ?
C24 H24 0.9500 . ?
C24 C25 1.390(2) . ?
C25 H25 0.9500 . ?
C25 C26 1.387(3) . ?
C26 H26 0.9500 . ?
C26 C27 1.388(3) . ?
C27 H27 0.9500 . ?
C27 C28 1.389(3) . ?
C28 H28 0.9500 . ?

loop_
_geom_hbond_atom_site_label_D
_geom_hbond_atom_site_label_H
_geom_hbond_atom_site_label_A
_geom_hbond_distance_DH
_geom_hbond_distance_HA
_geom_hbond_distance_DA
_geom_hbond_angle_DHA
_geom_hbond_site_symmetry_A
_geom_hbond_publ_flag
C1 H1A N2 1.00 2.59 3.464(2) 145.4 . yes

loop_
_geom_torsion_atom_site_label_1
_geom_torsion_atom_site_label_2
_geom_torsion_atom_site_label_3
_geom_torsion_atom_site_label_4
_geom_torsion
_geom_torsion_site_symmetry_1
_geom_torsion_site_symmetry_2
_geom_torsion_site_symmetry_3
_geom_torsion_site_symmetry_4
_geom_torsion_publ_flag
O1 C2 C3 C4 -119.42(18) . . . . ?
O2 C16 C17 C18 -166.29(16) . . . . ?
O2 C16 C17 C22 13.4(2) . . . . ?
N1 N2 C13 C14 0.70(19) . . . . ?
N2 N1 C12 C7 -100.26(18) . . . . ?
N2 N1 C12 C11 82.31(19) . . . . ?
N2 N1 C15 C14 0.1(2) . . . . ?
N2 C13 C14 C15 -0.6(2) . . . . ?
C1 C2 C3 C4 120.00(18) . . . . ?
C1 C6 C7 C8 -107.49(17) . . . . ?
C1 C6 C7 C12 73.93(19) . . . . ?
C1 C16 C17 C18 14.5(2) . . . . ?
C1 C16 C17 C22 -165.83(15) . . . . ?
C2 C1 C6 C7 -161.64(13) . . . . ?
C2 C1 C16 O2 -109.83(18) . . . . ?
C2 C1 C16 C17 69.39(17) . . . . ?
C2 C3 C4 C5 -177.23(17) . . . . ?
C6 C1 C2 O1 -54.10(17) . . . . ?
C6 C1 C2 C3 70.41(17) . . . . ?
C6 C1 C16 O2 14.8(2) . . . . ?
C6 C1 C16 C17 -165.99(13) . . . . ?
C6 C7 C8 C9 -178.27(15) . . . . ?
C6 C7 C12 N1 1.0(2) . . . . ?
C6 C7 C12 C11 178.35(15) . . . . ?
C7 C8 C9 C10 -0.2(3) . . . . ?
C8 C7 C12 N1 -177.58(14) . . . . ?
C8 C7 C12 C11 -0.3(2) . . . . ?
C8 C9 C10 C11 -0.1(3) . . . . ?
C9 C10 C11 C12 0.2(3) . . . . ?
C10 C11 C12 N1 177.38(15) . . . . ?
C10 C11 C12 C7 0.0(2) . . . . ?
C12 N1 N2 C13 -178.65(14) . . . . ?
C12 N1 C15 C14 178.17(16) . . . . ?
C12 C7 C8 C9 0.4(2) . . . . ?
C13 C14 C15 N1 0.3(2) . . . . ?
C15 N1 N2 C13 -0.51(19) . . . . ?
C15 N1 C12 C7 81.9(2) . . . . ?
C15 N1 C12 C11 -95.5(2) . . . . ?
C16 C1 C2 O1 70.04(16) . . . . ?
C16 C1 C2 C3 -165.45(13) . . . . ?
C16 C1 C6 C7 75.08(17) . . . . ?
C16 C17 C18 C19 179.63(16) . . . . ?
C16 C17 C22 C21 -179.46(15) . . . . ?
C17 C18 C19 C20 0.0(3) . . . . ?
C18 C17 C22 C21 0.2(2) . . . . ?
C18 C19 C20 C21 -0.1(3) . . . . ?
C18 C19 C20 C23 -178.27(16) . . . . ?
C19 C20 C21 C22 0.3(3) . . . . ?
C19 C20 C23 C24 -37.1(2) . . . . ?
C19 C20 C23 C28 140.57(17) . . . . ?
C20 C21 C22 C17 -0.4(3) . . . . ?
C20 C23 C24 C25 176.34(16) . . . . ?
C20 C23 C28 C27 -175.59(15) . . . . ?
C21 C20 C23 C24 144.85(17) . . . . ?
C21 C20 C23 C28 -37.5(2) . . . . ?
C22 C17 C18 C19 -0.1(2) . . . . ?
C23 C20 C21 C22 178.41(16) . . . . ?
C23 C24 C25 C26 -0.5(3) . . . . ?
C24 C23 C28 C27 2.1(2) . . . . ?
C24 C25 C26 C27 1.6(3) . . . . ?
C25 C26 C27 C28 -0.9(3) . . . . ?
C26 C27 C28 C23 -1.0(3) . . . . ?
C28 C23 C24 C25 -1.3(3) . . . . ?

loop_
_exptl_oxdiff_crystal_face_indexfrac_h
_exptl_oxdiff_crystal_face_indexfrac_k
_exptl_oxdiff_crystal_face_indexfrac_l
_exptl_oxdiff_crystal_face_x
_exptl_oxdiff_crystal_face_y
_exptl_oxdiff_crystal_face_z
0.0000 1.0000 -0.0000 -0.0298 -0.1142 -0.0233
-0.0000 -1.0000 0.0000 0.0298 0.1142 0.0233
-0.0000 -0.0000 1.0000 -0.1389 0.0334 0.0137
0.0000 0.0000 -1.0000 0.1389 -0.0334 -0.0137
-1.0000 0.0000 0.0000 0.0337 -0.0457 0.1812
1.0000 -0.0000 -0.0000 -0.0337 0.0457 -0.1812
1.0000 -1.0000 0.0000 -0.0039 0.1600 -0.1579
2.0000 2.0000 -1.0000 0.0119 -0.1704 -0.4228
-2.0000 1.0000 0.0000 0.0376 -0.2057 0.3391
-2.0000 -1.0000 1.0000 -0.0417 0.0562 0.3994
1.0000 -2.0000 1.0000 -0.1130 0.3076 -0.1209
